data_7052487
loop_
_publ_author_name
'Congreve, Aileen'
'Kataky, Ritu'
'Knell, Mark'
'Parker, David'
'Puschmann, Horst'
'Senanayake, Kanthi'
'Wylie, Lisa'

_publ_section_title
;
 Examination of cobalt, nickel, copper and zinc(ii) complex geometry
 and binding affinity in aqueous media using simple pyridylsulfonamide
 ligands
;
_journal_coden_ASTM NJCHE5
_journal_issue 1
_journal_name_full 'New Journal of Chemistry'
_journal_page_first 98
_journal_page_last 106
_journal_paper_doi 10.1039/b206279h
_journal_volume 27
_journal_year 2003
_chemical_formula_moiety 'C26 H26 Co N4 O4 S2,0.16(H2 O)'
_chemical_formula_sum 'C26 H26.26 Co N4 O4.16 S2'
_chemical_formula_weight 583.72
_space_group_IT_number 15
_symmetry_cell_setting monoclinic
_symmetry_space_group_name_Hall '-C 2yc'
_symmetry_space_group_name_H-M 'C 1 2/c 1'
_atom_sites_solution_hydrogens difmap
_atom_sites_solution_primary direct
_atom_sites_solution_secondary difmap
_audit_creation_method SHELXL-97
_cell_angle_alpha 90
_cell_angle_beta 121.349(5)
_cell_angle_gamma 90
_cell_formula_units_Z 8
_cell_length_a 29.967(6)
_cell_length_b 7.9772(15)
_cell_length_c 26.183(5)
_cell_measurement_reflns_used 738
_cell_measurement_temperature 100(2)
_cell_measurement_theta_max 23.22
_cell_measurement_theta_min 12.06558
_cell_volume 5345.4(18)
_computing_cell_refinement 'SMART-NT V5.0 (Bruker, 1998)'
_computing_data_collection 'SMART-NT V5.0 (Bruker, 1998)'
_computing_data_reduction 'SMART-NT V5.0 (Bruker, 1998)'
_computing_molecular_graphics 'Bruker SHELXTL'
_computing_publication_material 'Bruker SHELXTL'
_computing_structure_refinement 'SHELXL-93 (Sheldrick, 1993)'
_computing_structure_solution 'SHELXS-97 (Sheldrick, 1997)'
_diffrn_ambient_temperature 100(2)
_diffrn_detector_area_resol_mean 8
_diffrn_measured_fraction_theta_full 0.995
_diffrn_measured_fraction_theta_max 0.995
_diffrn_measurement_device_type 'Bruker SMART CCD 1K area detector'
_diffrn_measurement_method \w-scans
_diffrn_radiation_monochromator graphite
_diffrn_radiation_source 'fine-focus sealed tube'
_diffrn_radiation_type MoK\a
_diffrn_radiation_wavelength 0.71073
_diffrn_reflns_av_R_equivalents 0.0523
_diffrn_reflns_av_sigmaI/netI 0.0418
_diffrn_reflns_limit_h_max 38
_diffrn_reflns_limit_h_min -38
_diffrn_reflns_limit_k_max 10
_diffrn_reflns_limit_k_min -10
_diffrn_reflns_limit_l_max 33
_diffrn_reflns_limit_l_min -33
_diffrn_reflns_number 27490
_diffrn_reflns_theta_full 27.50
_diffrn_reflns_theta_max 27.50
_diffrn_reflns_theta_min 1.59
_exptl_absorpt_coefficient_mu 0.838
_exptl_absorpt_correction_T_max 1.0000
_exptl_absorpt_correction_T_min 0.84095
_exptl_absorpt_correction_type multi-scan
_exptl_absorpt_process_details 'SADABS (G.M.Sheldrick, 1998)'
_exptl_crystal_colour clear_dark_purple
_exptl_crystal_density_diffrn 1.45
_exptl_crystal_density_meas ?
_exptl_crystal_density_method .
_exptl_crystal_description block
_exptl_crystal_F_000 2417
_exptl_crystal_size_max 0.15
_exptl_crystal_size_mid 0.15
_exptl_crystal_size_min 0.05
_refine_diff_density_max 0.517
_refine_diff_density_min -0.726
_refine_diff_density_rms 0.156
_refine_ls_extinction_method none
_refine_ls_goodness_of_fit_ref 1.109
_refine_ls_hydrogen_treatment refall
_refine_ls_matrix_type full
_refine_ls_number_parameters 447
_refine_ls_number_reflns 6115
_refine_ls_number_restraints 0
_refine_ls_restrained_S_all 1.109
_refine_ls_R_factor_all 0.0667
_refine_ls_R_factor_gt 0.0373
_refine_ls_shift/su_max 0.001
_refine_ls_shift/su_mean 0.000
_refine_ls_structure_factor_coef Fsqd
_refine_ls_weighting_details 'calc w=1/[\s^2^(Fo^2^)+(0.0542P)^2^+8.5320P] where P=(Fo^2^+2Fc^2^)/3'
_refine_ls_weighting_scheme calc
_refine_ls_wR_factor_gt 0.0900
_refine_ls_wR_factor_ref 0.1151
_reflns_number_gt 4482
_reflns_number_total 6115
_reflns_threshold_expression >2sigma(I)
_cod_data_source_file b206279h.txt
_cod_data_source_block CoL1
_cod_depositor_comments
;
The following automatic conversions were performed:
'_symmetry_cell_setting' value 'Monoclinic' changed to 'monoclinic'
according to '/home/saulius/struct/CIF-dictionaries/cif_core.dic'
dictionary named 'cif_core.dic' version 2.4.1 from 2010-06-29.

Automatic conversion script
Id: cif_fix_enum 1527 2010-12-29 10:47:43Z saulius 

The following automatic conversions were performed:

'_atom_sites_solution_hydrogens' value 'diffmap' was changed to
'difmap'.

Automatic conversion script
Id: cif_fix_values 6452 2018-10-05 10:23:21Z andrius 
;
_cod_original_cell_volume 5345.2(17)
_cod_original_sg_symbol_H-M C2/c
_cod_database_code 7052487

loop_
_symmetry_equiv_pos_as_xyz
'x, y, z'
'-x, y, -z+1/2'
'x+1/2, y+1/2, z'
'-x+1/2, y+1/2, -z+1/2'
'-x, -y, -z'
'x, -y, z-1/2'
'-x+1/2, -y+1/2, -z'
'x+1/2, -y+1/2, z-1/2'

loop_
_atom_site_label
_atom_site_type_symbol
_atom_site_fract_x
_atom_site_fract_y
_atom_site_fract_z
_atom_site_U_iso_or_equiv
_atom_site_adp_type
_atom_site_occupancy
_atom_site_symmetry_multiplicity
_atom_site_calc_flag
_atom_site_refinement_flags
_atom_site_disorder_assembly
_atom_site_disorder_group
Co1 Co 0.124691(14) 0.80529(5) 0.017961(16) 0.01281(11) Uani 1 1 d . . .
S10 S 0.15044(3) 1.19265(8) 0.03827(3) 0.01307(15) Uani 1 1 d . . .
S20 S 0.05766(3) 0.70995(8) -0.11783(3) 0.01413(15) Uani 1 1 d . . .
N22 N 0.11017(9) 0.6933(3) -0.05478(10) 0.0150(5) Uani 1 1 d . . .
N21 N 0.19595(9) 0.6958(3) 0.05115(10) 0.0154(5) Uani 1 1 d . . .
O22 O 0.01776(8) 0.7636(2) -0.10584(9) 0.0190(4) Uani 1 1 d . . .
O21 O 0.04687(8) 0.5621(2) -0.15469(9) 0.0210(5) Uani 1 1 d . . .
N11 N 0.07878(9) 0.7571(3) 0.05215(10) 0.0128(5) Uani 1 1 d . . .
C14 C 0.02747(11) 0.8838(4) 0.08755(12) 0.0157(6) Uani 1 1 d . . .
N12 N 0.12081(9) 1.0339(3) 0.04288(10) 0.0140(5) Uani 1 1 d . . .
O12 O 0.17654(8) 1.1395(3) 0.00770(9) 0.0181(4) Uani 1 1 d . . .
C213 C 0.06579(11) 0.9972(4) -0.24098(13) 0.0182(6) Uani 1 1 d . . .
C116 C 0.24962(11) 1.1760(4) 0.13708(14) 0.0207(6) Uani 1 1 d . . .
C211 C 0.06586(10) 0.8794(3) -0.15629(12) 0.0136(5) Uani 1 1 d . . .
C212 C 0.06320(11) 0.8567(4) -0.21036(13) 0.0174(6) Uani 1 1 d . . .
O11 O 0.11657(8) 1.3379(2) 0.01521(9) 0.0175(4) Uani 1 1 d . . .
C115 C 0.28811(12) 1.2169(4) 0.19486(14) 0.0246(7) Uani 1 1 d . . .
C215 C 0.07493(11) 1.1764(3) -0.16231(13) 0.0150(6) Uani 1 1 d . . .
C214 C 0.07059(11) 1.1585(3) -0.21776(13) 0.0163(6) Uani 1 1 d . . .
C13 C 0.00914(11) 0.7281(4) 0.09108(13) 0.0185(6) Uani 1 1 d . . .
C111 C 0.20007(11) 1.2452(3) 0.11251(12) 0.0146(5) Uani 1 1 d . . .
C112 C 0.18958(12) 1.3536(4) 0.14695(13) 0.0194(6) Uani 1 1 d . . .
C15 C 0.06282(10) 0.8942(3) 0.06841(11) 0.0119(5) Uani 1 1 d . . .
C25 C 0.19991(11) 0.6050(3) 0.01015(13) 0.0151(6) Uani 1 1 d . . .
C26 C 0.15304(11) 0.5985(4) -0.05222(13) 0.0157(6) Uani 1 1 d . . .
C16 C 0.08553(11) 1.0611(3) 0.06498(13) 0.0133(5) Uani 1 1 d . . .
C21 C 0.23769(11) 0.7037(4) 0.10754(13) 0.0201(6) Uani 1 1 d . . .
C113 C 0.22854(13) 1.3905(4) 0.20505(14) 0.0236(7) Uani 1 1 d . . .
C12 C 0.02622(12) 0.5862(4) 0.07542(13) 0.0192(6) Uani 1 1 d . . .
C22 C 0.28413(12) 0.6237(4) 0.12476(15) 0.0252(7) Uani 1 1 d . . .
C11 C 0.06041(11) 0.6052(3) 0.05559(13) 0.0158(6) Uani 1 1 d . . .
C216 C 0.07268(11) 1.0392(3) -0.13164(12) 0.0146(5) Uani 1 1 d . . .
C114 C 0.27835(12) 1.3250(4) 0.22975(13) 0.0237(7) Uani 1 1 d . . .
C23 C 0.28817(12) 0.5298(4) 0.08234(15) 0.0253(7) Uani 1 1 d . . .
C24 C 0.24598(12) 0.5216(4) 0.02520(16) 0.0208(7) Uani 1 1 d . . .
C117 C 0.32134(16) 1.3713(6) 0.29235(17) 0.0382(9) Uani 1 1 d . . .
C217 C 0.06883(13) 1.3127(4) -0.25234(15) 0.0236(7) Uani 1 1 d . . .
H11B H 0.3327(19) 1.272(7) 0.318(2) 0.070(16) Uiso 1 1 d . . .
H115 H 0.3173(14) 1.170(4) 0.2095(15) 0.021(9) Uiso 1 1 d . . .
H212 H 0.0589(14) 0.747(5) -0.2279(16) 0.032(10) Uiso 1 1 d . . .
H11A H 0.3488(16) 1.412(5) 0.2941(16) 0.036(11) Uiso 1 1 d . . .
H215 H 0.0807(13) 1.278(5) -0.1430(15) 0.027(9) Uiso 1 1 d . . .
H213 H 0.0628(11) 0.984(4) -0.2799(14) 0.016(8) Uiso 1 1 d . . .
H113 H 0.2222(14) 1.463(5) 0.2303(16) 0.031(10) Uiso 1 1 d . . .
H22 H 0.3118(12) 0.643(4) 0.1647(14) 0.014(8) Uiso 1 1 d . . .
H21 H 0.2338(14) 0.773(5) 0.1385(16) 0.034(10) Uiso 1 1 d . . .
H11 H 0.0738(12) 0.516(4) 0.0445(14) 0.017(8) Uiso 1 1 d . . .
H13 H -0.0131(14) 0.719(4) 0.1032(15) 0.026(9) Uiso 1 1 d . . .
H11C H 0.3075(14) 1.449(5) 0.3115(16) 0.033(10) Uiso 1 1 d . . .
H116 H 0.2571(12) 1.104(4) 0.1139(14) 0.017(8) Uiso 1 1 d . . .
H16A H 0.1056(11) 1.112(4) 0.1093(13) 0.010(7) Uiso 1 1 d . . .
H14 H 0.0171(12) 0.989(4) 0.0976(14) 0.021(8) Uiso 1 1 d . . .
H21A H 0.0821(13) 1.286(4) -0.2792(15) 0.028(9) Uiso 1 1 d . . .
H26A H 0.1624(12) 0.646(4) -0.0798(14) 0.019(8) Uiso 1 1 d . . .
H112 H 0.1592(13) 1.406(4) 0.1318(14) 0.022(9) Uiso 1 1 d . . .
H21B H 0.0362(16) 1.353(5) -0.2742(17) 0.037(11) Uiso 1 1 d . . .
H21C H 0.0898(16) 1.405(5) -0.2252(18) 0.042(11) Uiso 1 1 d . . .
H26B H 0.1455(12) 0.481(4) -0.0609(13) 0.015(8) Uiso 1 1 d . . .
H216 H 0.0780(11) 1.053(4) -0.0929(14) 0.012(7) Uiso 1 1 d . . .
H23 H 0.3183(14) 0.473(5) 0.0936(15) 0.030(9) Uiso 1 1 d . . .
H12 H 0.0146(12) 0.482(4) 0.0758(13) 0.014(8) Uiso 1 1 d . . .
H16B H 0.0558(12) 1.138(4) 0.0381(13) 0.014(8) Uiso 1 1 d . . .
H24 H 0.2468(13) 0.473(4) 0.0012(14) 0.016(9) Uiso 1 1 d . . .
O1W O 0.0947(8) 0.307(3) 0.1869(9) 0.050(5) Uani 0.13 1 d P . .

loop_
_atom_site_aniso_label
_atom_site_aniso_U_11
_atom_site_aniso_U_22
_atom_site_aniso_U_33
_atom_site_aniso_U_23
_atom_site_aniso_U_13
_atom_site_aniso_U_12
Co1 0.01367(19) 0.01054(18) 0.01546(19) -0.00076(15) 0.00846(16) 0.00173(15)
S10 0.0134(3) 0.0117(3) 0.0145(3) -0.0007(3) 0.0075(3) -0.0005(3)
S20 0.0156(3) 0.0082(3) 0.0174(3) -0.0010(3) 0.0078(3) -0.0001(3)
N22 0.0170(11) 0.0130(11) 0.0160(11) 0.0023(10) 0.0092(10) 0.0063(10)
N21 0.0159(11) 0.0125(11) 0.0195(12) 0.0015(10) 0.0102(10) 0.0004(10)
O22 0.0170(10) 0.0137(10) 0.0284(11) 0.0018(9) 0.0132(9) 0.0005(8)
O21 0.0271(11) 0.0095(10) 0.0208(11) -0.0048(8) 0.0086(9) -0.0015(8)
N11 0.0117(11) 0.0123(11) 0.0127(11) -0.0013(9) 0.0051(9) 0.0000(9)
C14 0.0153(13) 0.0159(14) 0.0156(13) -0.0007(12) 0.0079(12) 0.0028(12)
N12 0.0148(11) 0.0116(11) 0.0179(12) -0.0022(9) 0.0103(10) -0.0014(9)
O12 0.0187(10) 0.0183(10) 0.0210(10) -0.0048(8) 0.0128(9) -0.0027(8)
C213 0.0153(14) 0.0233(15) 0.0163(14) 0.0024(12) 0.0085(12) 0.0040(12)
C116 0.0169(14) 0.0228(16) 0.0226(15) -0.0008(13) 0.0103(13) -0.0007(12)
C211 0.0111(12) 0.0103(13) 0.0157(13) 0.0001(11) 0.0044(11) 0.0013(10)
C212 0.0183(14) 0.0151(14) 0.0176(14) -0.0025(12) 0.0086(12) 0.0020(11)
O11 0.0191(10) 0.0126(10) 0.0201(10) 0.0029(8) 0.0096(9) 0.0027(8)
C115 0.0140(15) 0.0314(18) 0.0235(16) 0.0001(14) 0.0063(13) -0.0002(14)
C215 0.0130(13) 0.0087(13) 0.0194(14) -0.0011(11) 0.0056(11) -0.0009(10)
C214 0.0115(13) 0.0158(14) 0.0195(14) 0.0036(11) 0.0065(12) 0.0013(11)
C13 0.0163(14) 0.0226(16) 0.0204(15) 0.0007(12) 0.0122(13) 0.0010(12)
C111 0.0146(13) 0.0125(12) 0.0168(14) -0.0005(11) 0.0083(12) -0.0027(11)
C112 0.0193(15) 0.0157(14) 0.0200(15) -0.0027(12) 0.0081(13) 0.0006(12)
C15 0.0108(12) 0.0120(13) 0.0085(12) 0.0012(10) 0.0019(10) 0.0018(10)
C25 0.0166(14) 0.0098(13) 0.0215(14) 0.0036(11) 0.0118(12) 0.0009(11)
C26 0.0223(15) 0.0103(13) 0.0203(15) 0.0016(11) 0.0150(13) 0.0044(11)
C16 0.0138(13) 0.0112(13) 0.0157(13) -0.0005(11) 0.0082(12) 0.0017(11)
C21 0.0181(14) 0.0172(14) 0.0222(15) 0.0000(13) 0.0085(12) -0.0029(12)
C113 0.0280(17) 0.0214(16) 0.0205(15) -0.0060(13) 0.0119(14) -0.0057(13)
C12 0.0204(15) 0.0160(15) 0.0206(15) 0.0003(12) 0.0103(13) -0.0038(12)
C22 0.0168(15) 0.0244(16) 0.0283(17) 0.0048(14) 0.0074(14) -0.0014(13)
C11 0.0169(14) 0.0109(13) 0.0195(14) -0.0012(11) 0.0093(12) 0.0005(11)
C216 0.0150(13) 0.0121(13) 0.0139(14) 0.0004(11) 0.0056(12) 0.0024(11)
C114 0.0207(15) 0.0271(17) 0.0186(15) -0.0010(13) 0.0071(13) -0.0087(13)
C23 0.0156(15) 0.0215(16) 0.0382(19) 0.0072(14) 0.0135(15) 0.0053(13)
C24 0.0209(16) 0.0162(15) 0.0332(18) 0.0023(14) 0.0195(15) 0.0036(12)
C117 0.029(2) 0.054(3) 0.0232(18) -0.0104(18) 0.0077(16) -0.0133(19)
C217 0.0209(16) 0.0203(16) 0.0275(17) 0.0090(14) 0.0110(14) 0.0017(14)
O1W 0.030(10) 0.068(15) 0.040(11) 0.006(11) 0.011(9) -0.010(11)

loop_
_atom_type_symbol
_atom_type_description
_atom_type_scat_dispersion_real
_atom_type_scat_dispersion_imag
_atom_type_scat_source
C C 0.0033 0.0016 'International Tables Vol C Tables 4.2.6.8 and 6.1.1.4'
H H 0.0000 0.0000 'International Tables Vol C Tables 4.2.6.8 and 6.1.1.4'
N N 0.0061 0.0033 'International Tables Vol C Tables 4.2.6.8 and 6.1.1.4'
O O 0.0106 0.0060 'International Tables Vol C Tables 4.2.6.8 and 6.1.1.4'
S S 0.1246 0.1234 'International Tables Vol C Tables 4.2.6.8 and 6.1.1.4'
Co Co 0.3494 0.9721 'International Tables Vol C Tables 4.2.6.8 and 6.1.1.4'

loop_
_geom_angle_atom_site_label_1
_geom_angle_atom_site_label_2
_geom_angle_atom_site_label_3
_geom_angle
_geom_angle_site_symmetry_1
_geom_angle_site_symmetry_3
_geom_angle_publ_flag
N22 Co1 N12 137.24(10) . . ?
N22 Co1 N11 119.28(10) . . ?
N12 Co1 N11 81.85(9) . . ?
N22 Co1 N21 82.59(9) . . ?
N12 Co1 N21 119.19(10) . . ?
N11 Co1 N21 122.08(9) . . ?
O12 S10 O11 117.90(12) . . ?
O12 S10 N12 107.08(12) . . ?
O11 S10 N12 111.81(12) . . ?
O12 S10 C111 106.81(13) . . ?
O11 S10 C111 105.86(12) . . ?
N12 S10 C111 106.75(13) . . ?
O21 S20 O22 117.45(12) . . ?
O21 S20 N22 112.44(12) . . ?
O22 S20 N22 106.41(12) . . ?
O21 S20 C211 106.88(13) . . ?
O22 S20 C211 105.70(12) . . ?
N22 S20 C211 107.37(13) . . ?
C26 N22 S20 117.60(19) . . ?
C26 N22 Co1 116.80(18) . . ?
S20 N22 Co1 125.35(13) . . ?
C25 N21 C21 118.7(2) . . ?
C25 N21 Co1 113.40(19) . . ?
C21 N21 Co1 127.9(2) . . ?
C15 N11 C11 118.8(2) . . ?
C15 N11 Co1 114.75(18) . . ?
C11 N11 Co1 126.25(18) . . ?
C13 C14 C15 118.8(3) . . ?
C16 N12 S10 117.39(18) . . ?
C16 N12 Co1 116.77(17) . . ?
S10 N12 Co1 125.78(13) . . ?
C214 C213 C212 120.7(3) . . ?
C115 C116 C111 119.7(3) . . ?
C212 C211 C216 120.5(3) . . ?
C212 C211 S20 121.8(2) . . ?
C216 C211 S20 117.6(2) . . ?
C211 C212 C213 119.2(3) . . ?
C116 C115 C114 121.5(3) . . ?
C216 C215 C214 121.2(3) . . ?
C215 C214 C213 118.7(3) . . ?
C215 C214 C217 119.6(3) . . ?
C213 C214 C217 121.6(3) . . ?
C14 C13 C12 119.5(3) . . ?
C116 C111 C112 119.5(3) . . ?
C116 C111 S10 119.8(2) . . ?
C112 C111 S10 120.7(2) . . ?
C113 C112 C111 119.8(3) . . ?
N11 C15 C14 121.8(2) . . ?
N11 C15 C16 116.7(2) . . ?
C14 C15 C16 121.5(2) . . ?
N21 C25 C24 121.0(3) . . ?
N21 C25 C26 117.6(2) . . ?
C24 C25 C26 121.3(3) . . ?
N22 C26 C25 109.5(2) . . ?
N12 C16 C15 109.4(2) . . ?
N21 C21 C22 122.6(3) . . ?
C114 C113 C112 121.4(3) . . ?
C11 C12 C13 118.8(3) . . ?
C21 C22 C23 118.7(3) . . ?
N11 C11 C12 122.2(3) . . ?
C215 C216 C211 119.7(3) . . ?
C113 C114 C115 118.1(3) . . ?
C113 C114 C117 121.2(3) . . ?
C115 C114 C117 120.7(3) . . ?
C24 C23 C22 118.8(3) . . ?
C23 C24 C25 120.2(3) . . ?

loop_
_geom_bond_atom_site_label_1
_geom_bond_atom_site_label_2
_geom_bond_distance
_geom_bond_site_symmetry_2
_geom_bond_publ_flag
Co1 N22 1.937(2) . ?
Co1 N12 1.960(2) . ?
Co1 N11 2.031(2) . ?
Co1 N21 2.037(2) . ?
S10 O12 1.443(2) . ?
S10 O11 1.449(2) . ?
S10 N12 1.587(2) . ?
S10 C111 1.777(3) . ?
S20 O21 1.450(2) . ?
S20 O22 1.450(2) . ?
S20 N22 1.586(2) . ?
S20 C211 1.777(3) . ?
N22 C26 1.462(3) . ?
N21 C25 1.350(4) . ?
N21 C21 1.352(4) . ?
N11 C15 1.348(3) . ?
N11 C11 1.353(4) . ?
C14 C13 1.380(4) . ?
C14 C15 1.390(4) . ?
N12 C16 1.461(3) . ?
C213 C214 1.398(4) . ?
C213 C212 1.404(4) . ?
C116 C115 1.382(4) . ?
C116 C111 1.389(4) . ?
C211 C212 1.388(4) . ?
C211 C216 1.395(4) . ?
C115 C114 1.394(5) . ?
C215 C216 1.380(4) . ?
C215 C214 1.396(4) . ?
C214 C217 1.512(4) . ?
C13 C12 1.389(4) . ?
C111 C112 1.398(4) . ?
C112 C113 1.384(4) . ?
C15 C16 1.519(4) . ?
C25 C24 1.392(4) . ?
C25 C26 1.502(4) . ?
C21 C22 1.376(4) . ?
C113 C114 1.384(5) . ?
C12 C11 1.377(4) . ?
C22 C23 1.396(5) . ?
C114 C117 1.512(5) . ?
C23 C24 1.368(5) . ?

loop_
_cod_changelog_entry_id
_cod_changelog_entry_author
_cod_changelog_entry_date
_cod_changelog_entry_text
1 'Vaitkus, Antanas' 2022-04-22T19:20:00+03:00 'Updated bibliographic information.'
